data_7700405
loop_
_publ_author_name
'Janzen, Daron E.'
'Bruening, Meaghan A.'
'Mamiya, Arthur A.'
'Driscoll, Laura E.'
'da Silva Filho, Demetrio A.'

_publ_section_title
;
 Hemilabile bonding of 1-oxa-4,7-dithiacyclononane in cyclometallated
 palladium(ii) complexes.
;
_journal_issue 30
_journal_name_full 'Dalton transactions (Cambridge, England : 2003)'
_journal_page_first 11520
_journal_page_last 11535
_journal_paper_doi 10.1039/c9dt02059d
_journal_volume 48
_journal_year 2019
_chemical_formula_moiety 'C19 H20 N O Pd S3, F6 P, C H3 N O2'
_chemical_formula_sum 'C20 H23 F6 N2 O3 P Pd S3'
_chemical_formula_weight 686.96
_space_group_crystal_system triclinic
_space_group_IT_number 2
_space_group_name_Hall '-P 1'
_space_group_name_H-M_alt 'P -1'
_symmetry_space_group_name_Hall '-P 1'
_symmetry_space_group_name_H-M 'P -1'
_atom_sites_solution_hydrogens geom
_atom_sites_solution_primary direct
_atom_sites_solution_secondary difmap
_audit_update_record
;
2019-02-01 deposited with the CCDC.    2019-07-02 downloaded from the CCDC.
;
_cell_angle_alpha 95.561(7)
_cell_angle_beta 105.629(7)
_cell_angle_gamma 106.146(8)
_cell_formula_units_Z 2
_cell_length_a 8.3654(11)
_cell_length_b 11.5711(15)
_cell_length_c 14.3794(19)
_cell_measurement_reflns_used 11977
_cell_measurement_temperature 173
_cell_measurement_theta_max 27.68
_cell_measurement_theta_min 3.22
_cell_volume 1265.1(3)
_computing_cell_refinement 'CrystalClear-SM Expert 2.0 r13'
_computing_data_collection 'CrystalClear-SM Expert 2.0 r13 (Rigaku, 2011)'
_computing_data_reduction 'CrystalClear-SM Expert 2.0 r13'
_computing_molecular_graphics 'CrystalStructure 4.1'
_computing_publication_material 'CrystalStructure 4.1 (Rigaku, 2014)'
_computing_structure_refinement 'SHELXL97 (Sheldrick, 2008)'
_computing_structure_solution 'SIR2004 (Burla, et al., 2005)'
_diffrn_ambient_temperature 173
_diffrn_detector_area_resol_mean 6.849
_diffrn_measured_fraction_theta_full 0.996
_diffrn_measured_fraction_theta_max 0.996
_diffrn_measurement_device_type 'Rigaku XtaLAB mini'
_diffrn_measurement_method \w
_diffrn_radiation_type 'Mo K\a'
_diffrn_radiation_wavelength 0.71075
_diffrn_reflns_av_R_equivalents 0.0351
_diffrn_reflns_av_unetI/netI 0.049
_diffrn_reflns_Laue_measured_fraction_full 0.996
_diffrn_reflns_Laue_measured_fraction_max 0.996
_diffrn_reflns_limit_h_max 10
_diffrn_reflns_limit_h_min -10
_diffrn_reflns_limit_k_max 15
_diffrn_reflns_limit_k_min -15
_diffrn_reflns_limit_l_max 18
_diffrn_reflns_limit_l_min -18
_diffrn_reflns_number 12850
_diffrn_reflns_point_group_measured_fraction_full 0.996
_diffrn_reflns_point_group_measured_fraction_max 0.996
_diffrn_reflns_theta_full 25.242
_diffrn_reflns_theta_max 27.485
_diffrn_reflns_theta_min 3.220
_diffrn_standards_number 0
_exptl_absorpt_coefficient_mu 1.116
_exptl_absorpt_correction_T_max 0.837
_exptl_absorpt_correction_T_min 0.625
_exptl_absorpt_correction_type multi-scan
_exptl_absorpt_process_details 'REQAB (Rigaku, 1998)'
_exptl_crystal_colour yellow
_exptl_crystal_density_diffrn 1.803
_exptl_crystal_density_method 'not measured'
_exptl_crystal_description Prism
_exptl_crystal_F_000 688.00
_exptl_crystal_size_max 0.370
_exptl_crystal_size_mid 0.320
_exptl_crystal_size_min 0.160
_refine_diff_density_max 1.10
_refine_diff_density_min -0.86
_refine_ls_extinction_method none
_refine_ls_goodness_of_fit_ref 1.185
_refine_ls_hydrogen_treatment constr
_refine_ls_number_parameters 381
_refine_ls_number_reflns 5752
_refine_ls_number_restraints 47
_refine_ls_R_factor_all 0.0843
_refine_ls_R_factor_gt 0.0729
_refine_ls_shift/su_max 0.000
_refine_ls_structure_factor_coef Fsqd
_refine_ls_weighting_details 'w = 1/[\s^2^(Fo^2^)+(0.0151P)^2^+7.3924P] where P=(Fo^2^+2Fc^2^)/3'
_refine_ls_weighting_scheme calc
_refine_ls_wR_factor_gt 0.1449
_refine_ls_wR_factor_ref 0.1495
_reflns_number_gt 5029
_reflns_number_total 5752
_reflns_threshold_expression F^2^>2.0\s(F^2^)
_cod_data_source_file c9dt02059d2.cif
_cod_data_source_block 5bCH3NO2
_cod_depositor_comments 'Adding full bibliography for 7700398--7700405.cif.'
_cod_database_code 7700405
_shelxl_version_number 2013-3

loop_
_space_group_symop_id
_space_group_symop_operation_xyz
1 +X,+Y,+Z
2 -X,-Y,-Z

loop_
_atom_site_label
_atom_site_type_symbol
_atom_site_fract_x
_atom_site_fract_y
_atom_site_fract_z
_atom_site_U_iso_or_equiv
_atom_site_adp_type
_atom_site_occupancy
_atom_site_site_symmetry_order
_atom_site_calc_flag
_atom_site_refinement_flags_posn
_atom_site_refinement_flags_adp
_atom_site_refinement_flags_occupancy
_atom_site_disorder_assembly
_atom_site_disorder_group
S1 S 0.6199(2) -0.00681(17) 0.79666(11) 0.0442(4) Uani 1 1 d . . . . .
S2 S 0.5724(2) 0.26187(16) 0.79288(12) 0.0514(4) Uani 1 1 d . . . . .
P1 P 0.1668(2) -0.46311(16) 0.84156(12) 0.0427(4) Uani 1 1 d . . . . .
F1 F 0.0737(12) -0.5071(6) 0.9146(5) 0.150(4) Uani 1 1 d . . . . .
F2 F 0.2661(15) -0.4204(8) 0.7700(6) 0.212(6) Uani 1 1 d . . . . .
F3 F 0.3353(10) -0.4669(9) 0.9151(6) 0.181(5) Uani 1 1 d . . . . .
F4 F 0.0033(13) -0.4606(9) 0.7675(6) 0.191(5) Uani 1 1 d . . . . .
F5 F 0.2053(10) -0.3286(4) 0.8951(4) 0.107(2) Uani 1 1 d . . . . .
F6 F 0.1256(7) -0.6003(5) 0.7894(4) 0.0838(15) Uani 1 1 d . . . . .
O1 O 0.3687(6) 0.0609(4) 0.9007(3) 0.0453(10) Uani 1 1 d . . . . .
O2 O 0.8149(16) -0.2365(11) 0.7818(7) 0.163(5) Uani 1 1 d . . . . .
O3 O 0.8687(11) -0.1767(8) 0.9304(6) 0.121(3) Uani 1 1 d . . . . .
N2 N 0.8108(10) -0.2542(9) 0.8580(6) 0.073(2) Uani 1 1 d . . . . .
C1 C 0.7378(9) 0.1187(7) 0.9022(5) 0.0510(17) Uani 1 1 d . . . . .
H1A H 0.6691 0.1151 0.9488 0.061 Uiso 1 1 calc R U . . .
H1B H 0.8516 0.1090 0.9367 0.061 Uiso 1 1 calc R U . . .
C2 C 0.7686(9) 0.2400(7) 0.8708(5) 0.0543(18) Uani 1 1 d . . . . .
H2A H 0.8557 0.2491 0.8349 0.065 Uiso 1 1 calc R U . . .
H2B H 0.8192 0.3053 0.9301 0.065 Uiso 1 1 calc R U . . .
C3 C 0.4369(11) 0.2659(7) 0.8726(5) 0.0579(19) Uani 1 1 d . . . . .
H3A H 0.5138 0.2887 0.9417 0.069 Uiso 1 1 calc R U . . .
H3B H 0.3835 0.3314 0.8595 0.069 Uiso 1 1 calc R U . . .
C4 C 0.2930(9) 0.1488(8) 0.8623(5) 0.0557(19) Uani 1 1 d . . . . .
H4A H 0.2134 0.1641 0.8986 0.067 Uiso 1 1 calc R U . . .
H4B H 0.2239 0.1177 0.7921 0.067 Uiso 1 1 calc R U . . .
C5 C 0.3058(9) -0.0576(6) 0.8421(5) 0.0496(16) Uani 1 1 d . . . . .
H5A H 0.2418 -0.0551 0.7739 0.060 Uiso 1 1 calc R U . . .
H5B H 0.2245 -0.1145 0.8686 0.060 Uiso 1 1 calc R U . . .
C6 C 0.4572(10) -0.0999(7) 0.8433(5) 0.0551(19) Uani 1 1 d . . . . .
H6A H 0.4129 -0.1839 0.8042 0.066 Uiso 1 1 calc R U . . .
H6B H 0.5156 -0.1047 0.9118 0.066 Uiso 1 1 calc R U . . .
C20 C 0.7278(15) -0.3785(11) 0.8709(11) 0.117(4) Uani 1 1 d . . . . .
H20A H 0.7042 -0.4368 0.8109 0.141 Uiso 1 1 calc R U . . .
H20B H 0.6175 -0.3829 0.8842 0.141 Uiso 1 1 calc R U . . .
H20C H 0.8062 -0.3988 0.9263 0.141 Uiso 1 1 calc R U . . .
Pd1 Pd 0.46092(8) 0.06419(7) 0.67830(4) 0.02788(18) Uani 0.7882(15) 1 d D . P A 1
C7 C 0.3924(9) -0.0967(7) 0.5842(5) 0.0338(15) Uani 0.7882(15) 1 d D . P A 1
C8 C 0.453(7) -0.197(3) 0.5958(16) 0.0381(15) Uani 0.7882(15) 1 d D . P A 1
H8 H 0.5367 -0.1951 0.6559 0.046 Uiso 0.7882(15) 1 calc R U P A 1
C9 C 0.3926(12) -0.2986(9) 0.5220(7) 0.045(2) Uani 0.7882(15) 1 d D . P A 1
H9 H 0.4338 -0.3663 0.5333 0.053 Uiso 0.7882(15) 1 calc R U P A 1
C10 C 0.2739(14) -0.3044(9) 0.4319(7) 0.050(2) Uani 0.7882(15) 1 d D . P A 1
H10 H 0.2340 -0.3748 0.3815 0.060 Uiso 0.7882(15) 1 calc R U P A 1
C11 C 0.215(2) -0.2041(11) 0.4171(10) 0.039(2) Uani 0.7882(15) 1 d D . P A 1
H11 H 0.1331 -0.2058 0.3561 0.047 Uiso 0.7882(15) 1 calc R U P A 1
C12 C 0.2758(9) -0.1002(7) 0.4928(5) 0.0344(16) Uani 0.7882(15) 1 d D . P A 1
C13 C 0.2331(16) 0.0115(10) 0.4822(5) 0.031(2) Uani 0.7882(15) 1 d D . P A 1
S3 S 0.0959(2) 0.03425(19) 0.37734(13) 0.0398(4) Uani 0.7882(15) 1 d D . P A 1
C14 C 0.124(5) 0.1808(18) 0.4393(13) 0.037(2) Uani 0.7882(15) 1 d D . P A 1
C15 C 0.0526(11) 0.2671(8) 0.4017(6) 0.0412(18) Uani 0.7882(15) 1 d D . P A 1
H15 H -0.0193 0.2525 0.3354 0.049 Uiso 0.7882(15) 1 calc R U P A 1
C16 C 0.0910(11) 0.3758(8) 0.4652(6) 0.0465(19) Uani 0.7882(15) 1 d D . P A 1
H16 H 0.0449 0.4374 0.4415 0.056 Uiso 0.7882(15) 1 calc R U P A 1
C17 C 0.1956(16) 0.3982(9) 0.5633(7) 0.045(2) Uani 0.7882(15) 1 d D . P A 1
H17 H 0.2176 0.4728 0.6058 0.054 Uiso 0.7882(15) 1 calc R U P A 1
C18 C 0.267(5) 0.309(2) 0.5974(13) 0.0422(19) Uani 0.7882(15) 1 d D . P A 1
H18 H 0.3397 0.3247 0.6635 0.051 Uiso 0.7882(15) 1 calc R U P A 1
C19 C 0.2322(9) 0.1972(7) 0.5357(5) 0.0340(16) Uani 0.7882(15) 1 d D . P A 1
N1 N 0.2911(8) 0.1002(6) 0.5576(4) 0.0345(13) Uani 0.7882(15) 1 d D . P A 1
Pd1' Pd 0.4519(3) 0.1183(3) 0.68395(17) 0.02788(18) Uani 0.2118(15) 1 d D . P A 2
C7' C 0.302(3) 0.2000(17) 0.5955(14) 0.0338(15) Uani 0.2118(15) 1 d D . P A 2
C8' C 0.28(2) 0.315(8) 0.614(5) 0.0422(19) Uani 0.2118(15) 1 d D . P A 2
H8A H 0.3449 0.3660 0.6769 0.051 Uiso 0.2118(15) 1 calc R U P A 2
C9' C 0.177(6) 0.356(3) 0.543(2) 0.045(2) Uani 0.2118(15) 1 d D . P A 2
H9A H 0.1629 0.4341 0.5577 0.054 Uiso 0.2118(15) 1 calc R U P A 2
C10' C 0.091(4) 0.286(3) 0.4496(19) 0.0412(18) Uani 0.2118(15) 1 d D . P A 2
H10A H 0.0214 0.3159 0.4002 0.049 Uiso 0.2118(15) 1 calc R U P A 2
C11' C 0.108(19) 0.170(7) 0.429(4) 0.037(2) Uani 0.2118(15) 1 d D . P A 2
H11A H 0.0500 0.1215 0.3651 0.045 Uiso 0.2118(15) 1 calc R U P A 2
C12' C 0.211(3) 0.1263(18) 0.5027(14) 0.0340(16) Uani 0.2118(15) 1 d D . P A 2
C13' C 0.217(7) 0.002(3) 0.492(2) 0.031(2) Uani 0.2118(15) 1 d D . P A 2
S3' S 0.1330(9) -0.0995(7) 0.3811(5) 0.0398(4) Uani 0.2118(15) 1 d D . P A 2
C14' C 0.248(10) -0.195(4) 0.434(3) 0.039(2) Uani 0.2118(15) 1 d D . P A 2
C15' C 0.233(6) -0.313(3) 0.395(2) 0.050(2) Uani 0.2118(15) 1 d D . P A 2
H15A H 0.1547 -0.3515 0.3309 0.060 Uiso 0.2118(15) 1 calc R U P A 2
C16' C 0.333(4) -0.375(2) 0.4501(18) 0.0465(19) Uani 0.2118(15) 1 d D . P A 2
H16A H 0.3267 -0.4548 0.4238 0.056 Uiso 0.2118(15) 1 calc R U P A 2
C17' C 0.443(5) -0.317(3) 0.545(2) 0.045(2) Uani 0.2118(15) 1 d D . P A 2
H17A H 0.5192 -0.3559 0.5812 0.053 Uiso 0.2118(15) 1 calc R U P A 2
C18' C 0.44(3) -0.204(10) 0.585(6) 0.0381(15) Uani 0.2118(15) 1 d D . P A 2
H18A H 0.5068 -0.1714 0.6525 0.046 Uiso 0.2118(15) 1 calc R U P A 2
C19' C 0.349(3) -0.1351(18) 0.5307(16) 0.0344(16) Uani 0.2118(15) 1 d D . P A 2
N1' N 0.337(2) -0.0226(14) 0.5588(10) 0.032(5) Uani 0.2118(15) 1 d D . P A 2

loop_
_atom_site_aniso_label
_atom_site_aniso_U_11
_atom_site_aniso_U_22
_atom_site_aniso_U_33
_atom_site_aniso_U_23
_atom_site_aniso_U_13
_atom_site_aniso_U_12
S1 0.0397(8) 0.0573(10) 0.0314(7) 0.0030(7) 0.0043(6) 0.0173(7)
S2 0.0554(10) 0.0440(9) 0.0398(9) 0.0121(7) 0.0012(7) 0.0043(8)
P1 0.0449(9) 0.0434(9) 0.0365(8) 0.0044(7) 0.0112(7) 0.0112(7)
F1 0.244(9) 0.074(4) 0.133(6) 0.005(4) 0.137(6) -0.020(5)
F2 0.291(12) 0.146(7) 0.148(7) -0.049(6) 0.168(8) -0.082(7)
F3 0.104(5) 0.218(9) 0.158(7) -0.099(7) -0.057(5) 0.091(6)
F4 0.207(9) 0.205(9) 0.119(6) -0.059(6) -0.081(6) 0.156(8)
F5 0.204(7) 0.038(3) 0.071(3) 0.003(2) 0.046(4) 0.023(3)
F6 0.102(4) 0.063(3) 0.077(3) -0.009(3) 0.013(3) 0.033(3)
O1 0.048(3) 0.054(3) 0.032(2) 0.007(2) 0.0095(19) 0.015(2)
O2 0.283(13) 0.230(11) 0.110(7) 0.101(7) 0.120(8) 0.208(11)
O3 0.109(6) 0.130(7) 0.094(6) -0.004(5) -0.017(5) 0.046(5)
N2 0.067(5) 0.120(7) 0.056(4) 0.025(5) 0.019(4) 0.062(5)
C1 0.042(4) 0.064(5) 0.032(3) -0.001(3) -0.003(3) 0.011(3)
C2 0.041(4) 0.058(4) 0.044(4) 0.006(3) -0.001(3) -0.001(3)
C3 0.079(5) 0.056(4) 0.039(4) 0.006(3) 0.008(3) 0.033(4)
C4 0.048(4) 0.086(6) 0.041(4) 0.012(4) 0.013(3) 0.034(4)
C5 0.047(4) 0.054(4) 0.044(4) 0.016(3) 0.016(3) 0.006(3)
C6 0.075(5) 0.049(4) 0.035(3) 0.016(3) 0.011(3) 0.012(4)
C20 0.084(8) 0.101(9) 0.191(14) 0.035(9) 0.071(9) 0.036(7)
Pd1 0.0302(2) 0.0287(4) 0.0215(2) 0.0056(2) 0.00608(17) 0.0058(3)
C7 0.035(4) 0.032(4) 0.031(4) -0.004(3) 0.019(3) 0.000(3)
C8 0.038(7) 0.034(5) 0.039(6) 0.001(3) 0.015(5) 0.005(5)
C9 0.043(6) 0.039(4) 0.052(6) 0.002(4) 0.020(4) 0.013(4)
C10 0.045(6) 0.052(5) 0.047(6) 0.000(5) 0.021(5) 0.003(4)
C11 0.031(8) 0.043(4) 0.031(5) -0.005(3) 0.010(3) -0.003(5)
C12 0.030(4) 0.035(4) 0.033(4) 0.003(3) 0.015(3) 0.000(3)
C13 0.020(4) 0.048(4) 0.022(3) 0.009(3) 0.011(3) -0.001(3)
S3 0.0343(9) 0.0495(11) 0.0271(8) 0.0046(8) 0.0033(7) 0.0071(8)
C14 0.026(8) 0.054(5) 0.030(5) 0.013(3) 0.008(4) 0.007(6)
C15 0.040(4) 0.054(5) 0.032(4) 0.008(4) 0.009(4) 0.020(4)
C16 0.055(5) 0.052(5) 0.043(4) 0.018(4) 0.020(4) 0.026(4)
C17 0.057(5) 0.045(6) 0.039(5) 0.007(4) 0.018(4) 0.023(6)
C18 0.053(9) 0.041(4) 0.035(7) 0.010(4) 0.016(7) 0.016(5)
C19 0.028(3) 0.046(4) 0.026(4) 0.007(3) 0.010(3) 0.006(3)
N1 0.036(3) 0.038(3) 0.026(3) 0.009(3) 0.007(2) 0.007(3)
Pd1' 0.0302(2) 0.0287(4) 0.0215(2) 0.0056(2) 0.00608(17) 0.0058(3)
C7' 0.035(4) 0.032(4) 0.031(4) -0.004(3) 0.019(3) 0.000(3)
C8' 0.053(9) 0.041(4) 0.035(7) 0.010(4) 0.016(7) 0.016(5)
C9' 0.057(5) 0.045(6) 0.039(5) 0.007(4) 0.018(4) 0.023(6)
C10' 0.040(4) 0.054(5) 0.032(4) 0.008(4) 0.009(4) 0.020(4)
C11' 0.026(8) 0.054(5) 0.030(5) 0.013(3) 0.008(4) 0.007(6)
C12' 0.028(3) 0.046(4) 0.026(4) 0.007(3) 0.010(3) 0.006(3)
C13' 0.020(4) 0.048(4) 0.022(3) 0.009(3) 0.011(3) -0.001(3)
S3' 0.0343(9) 0.0495(11) 0.0271(8) 0.0046(8) 0.0033(7) 0.0071(8)
C14' 0.031(8) 0.043(4) 0.031(5) -0.005(3) 0.010(3) -0.003(5)
C15' 0.045(6) 0.052(5) 0.047(6) 0.000(5) 0.021(5) 0.003(4)
C16' 0.055(5) 0.052(5) 0.043(4) 0.018(4) 0.020(4) 0.026(4)
C17' 0.043(6) 0.039(4) 0.052(6) 0.002(4) 0.020(4) 0.013(4)
C18' 0.038(7) 0.034(5) 0.039(6) 0.001(3) 0.015(5) 0.005(5)
C19' 0.030(4) 0.035(4) 0.033(4) 0.003(3) 0.015(3) 0.000(3)
N1' 0.018(9) 0.051(14) 0.016(9) 0.014(10) 0.001(7) -0.007(9)

loop_
_atom_type_symbol
_atom_type_description
_atom_type_scat_dispersion_real
_atom_type_scat_dispersion_imag
_atom_type_scat_source
C C 0.0033 0.0016
;
International Tables for Crystallography
(Vol. C, Tables 4.2.6.8 and 6.1.1.4)
;
H H 0.0000 0.0000
;
International Tables for Crystallography
(Vol. C, Table 6.1.1.4)
;
F F 0.0171 0.0103
;
International Tables for Crystallography
(Vol. C, Tables 4.2.6.8 and 6.1.1.4)
;
N N 0.0061 0.0033
;
International Tables for Crystallography
(Vol. C, Tables 4.2.6.8 and 6.1.1.4)
;
O O 0.0106 0.0060
;
International Tables for Crystallography
(Vol. C, Tables 4.2.6.8 and 6.1.1.4)
;
P P 0.1023 0.0942
;
International Tables for Crystallography
(Vol. C, Tables 4.2.6.8 and 6.1.1.4)
;
Pd Pd -0.9988 1.0072
;
International Tables for Crystallography
(Vol. C, Tables 4.2.6.8 and 6.1.1.4)
;
S S 0.1246 0.1234
;
International Tables for Crystallography
(Vol. C, Tables 4.2.6.8 and 6.1.1.4)
;

loop_
_geom_angle_atom_site_label_1
_geom_angle_atom_site_label_2
_geom_angle_atom_site_label_3
_geom_angle
C6 S1 C1 100.4(3)
C6 S1 Pd1 103.1(2)
C1 S1 Pd1 108.2(2)
C6 S1 Pd1' 104.5(2)
C1 S1 Pd1' 96.5(2)
C2 S2 C3 104.5(3)
C2 S2 Pd1' 108.8(3)
C3 S2 Pd1' 109.7(3)
C2 S2 Pd1 97.7(3)
C3 S2 Pd1 110.9(3)
F4 P1 F1 93.7(6)
F4 P1 F2 88.3(7)
F1 P1 F2 177.9(7)
F4 P1 F3 178.5(5)
F1 P1 F3 87.4(6)
F2 P1 F3 90.6(7)
F4 P1 F5 92.2(4)
F1 P1 F5 87.6(3)
F2 P1 F5 92.9(4)
F3 P1 F5 88.7(4)
F4 P1 F6 87.9(4)
F1 P1 F6 90.9(3)
F2 P1 F6 88.5(4)
F3 P1 F6 91.1(4)
F5 P1 F6 178.6(3)
C5 O1 C4 116.6(5)
O2 N2 O3 124.3(12)
O2 N2 C20 119.8(12)
O3 N2 C20 115.9(9)
C2 C1 S1 111.2(5)
C1 C2 S2 114.0(5)
C4 C3 S2 115.9(5)
O1 C4 C3 108.9(6)
O1 C5 C6 108.2(6)
C5 C6 S1 116.2(5)
C7 Pd1 N1 80.8(3)
C7 Pd1 S1 90.4(2)
N1 Pd1 S1 170.58(18)
C7 Pd1 S2 174.7(2)
N1 Pd1 S2 101.81(18)
S1 Pd1 S2 87.21(6)
C8 C7 C12 117.4(8)
C8 C7 Pd1 129.6(7)
C12 C7 Pd1 112.8(6)
C9 C8 C7 121.4(10)
C8 C9 C10 121.7(9)
C9 C10 C11 118.2(8)
C10 C11 C12 120.1(8)
C7 C12 C11 121.1(8)
C7 C12 C13 114.5(6)
C11 C12 C13 124.2(7)
N1 C13 C12 119.3(7)
N1 C13 S3 115.8(8)
C12 C13 S3 124.7(6)
C13 S3 C14 89.2(5)
C15 C14 C19 124.4(10)
C15 C14 S3 127.2(8)
C19 C14 S3 108.4(7)
C14 C15 C16 116.8(8)
C15 C16 C17 122.2(8)
C18 C17 C16 118.9(8)
C17 C18 C19 121.2(9)
N1 C19 C14 115.0(8)
N1 C19 C18 128.6(7)
C14 C19 C18 116.4(8)
C13 N1 C19 111.6(7)
C13 N1 Pd1 112.2(6)
C19 N1 Pd1 136.0(5)
S2 Pd1' C7' 96.2(5)
S2 Pd1' N1' 173.8(5)
C7' Pd1' N1' 81.0(7)
S2 Pd1' S1 87.48(10)
C7' Pd1' S1 174.5(7)
N1' Pd1' S1 95.7(5)
C8' C7' C12' 118.7(18)
C8' C7' Pd1' 129.4(17)
C12' C7' Pd1' 111.9(12)
C9' C8' C7' 121(3)
C8' C9' C10' 121(2)
C9' C10' C11' 119(2)
C10' C11' C12' 120(2)
C7' C12' C11' 120.3(18)
C7' C12' C13' 115.8(14)
C11' C12' C13' 124(2)
N1' C13' C12' 117.9(19)
N1' C13' S3' 115.0(18)
C12' C13' S3' 123.4(18)
C13' S3' C14' 89.6(11)
C15' C14' C19' 125(2)
C15' C14' S3' 127.9(19)
C19' C14' S3' 107.3(15)
C14' C15' C16' 119(2)
C15' C16' C17' 119(2)
C18' C17' C16' 120(2)
C17' C18' C19' 123(3)
N1' C19' C14' 116.0(17)
N1' C19' C18' 130(2)
C14' C19' C18' 114.1(19)
C13' N1' C19' 111.4(15)
C13' N1' Pd1' 111.6(12)
C19' N1' Pd1' 136.9(13)

loop_
_geom_bond_atom_site_label_1
_geom_bond_atom_site_label_2
_geom_bond_distance
S1 C6 1.811(7)
S1 C1 1.831(7)
S1 Pd1 2.2361(17)
S1 Pd1' 2.656(3)
S2 C2 1.819(7)
S2 C3 1.822(8)
S2 Pd1' 1.986(3)
S2 Pd1 2.464(2)
P1 F4 1.500(6)
P1 F1 1.515(6)
P1 F2 1.524(6)
P1 F3 1.533(7)
P1 F5 1.573(5)
P1 F6 1.590(5)
O1 C5 1.415(8)
O1 C4 1.422(8)
O2 N2 1.142(9)
O3 N2 1.195(10)
N2 C20 1.466(13)
C1 C2 1.492(10)
C3 C4 1.504(11)
C5 C6 1.476(10)
Pd1 C7 2.032(7)
Pd1 N1 2.084(6)
C7 C8 1.393(13)
C7 C12 1.399(10)
C8 C9 1.381(13)
C9 C10 1.386(12)
C10 C11 1.396(14)
C11 C12 1.412(11)
C12 C13 1.445(14)
C13 N1 1.299(10)
C13 S3 1.724(8)
S3 C14 1.761(12)
C14 C15 1.380(13)
C14 C19 1.398(12)
C15 C16 1.384(12)
C16 C17 1.399(12)
C17 C18 1.388(13)
C18 C19 1.410(13)
C19 N1 1.376(10)
Pd1' C7' 2.028(16)
Pd1' N1' 2.109(13)
C7' C8' 1.39(2)
C7' C12' 1.399(18)
C8' C9' 1.39(2)
C9' C10' 1.39(2)
C10' C11' 1.39(2)
C11' C12' 1.41(2)
C12' C13' 1.45(2)
C13' N1' 1.30(2)
C13' S3' 1.732(17)
S3' C14' 1.76(2)
C14' C15' 1.38(2)
C14' C19' 1.41(2)
C15' C16' 1.39(2)
C16' C17' 1.40(2)
C17' C18' 1.38(2)
C18' C19' 1.41(2)
C19' N1' 1.364(17)
